data_8106177
loop_
_publ_author_name
'Zuo, Jian'

_publ_section_title
;
 Crystal structure of catena-poly[diaqua-bis(di(N 2,N
 6-dihydroxypyridine-2,6-dicarboxamide))potassium(I)]tetrahydrate,
 C14H25N6O14K
;
_journal_issue 3
_journal_name_full 'Zeitschrift f\"ur Kristallographie - New Crystal Structures'
_journal_page_first 445
_journal_page_last 446
_journal_paper_doi 10.1515/ncrs-2017-0338
_journal_volume 233
_journal_year 2018
_chemical_formula_sum 'C14 H25 K N6 O14'
_chemical_formula_weight 540.50
_space_group_crystal_system triclinic
_space_group_IT_number 2
_space_group_name_Hall '-P 1'
_space_group_name_H-M_alt 'P -1'
_atom_sites_solution_hydrogens mixed
_cell_angle_alpha 69.822(2)
_cell_angle_beta 87.225(2)
_cell_angle_gamma 85.559(2)
_cell_formula_units_Z 1
_cell_length_a 6.9630(15)
_cell_length_b 9.2770(17)
_cell_length_c 9.6100(18)
_cell_measurement_reflns_used 1594
_cell_measurement_temperature 293(2)
_cell_measurement_theta_max 27.868
_cell_measurement_theta_min 2.640
_cell_volume 580.8(2)
_computing_cell_refinement 'Bruker SAINT[9]'
_computing_data_collection 'Bruker APEX2[9]'
_computing_data_reduction 'Bruker SAINT[9]'
_computing_molecular_graphics 'SHELXTL-2014/7 (Sheldrick, 2014)[10,11]'
_computing_publication_material 'SHELXTL-2014/7 (Sheldrick, 2014)[10,11]'
_computing_structure_refinement 'SHELXL-2014/7 (Sheldrick, 2014)[10,11]'
_computing_structure_solution 'SHELXS-2014/7 (Sheldrick, 2014)[10,11]'
_diffrn_ambient_temperature 293(2)
_diffrn_measured_fraction_theta_full 0.979
_diffrn_measured_fraction_theta_max 0.979
_diffrn_measurement_device_type 'CCD area detector'
_diffrn_measurement_method 'phi and omega scans'
_diffrn_radiation_type MoK\a
_diffrn_radiation_wavelength 0.71073
_diffrn_reflns_av_R_equivalents 0.0129
_diffrn_reflns_av_unetI/netI 0.0264
_diffrn_reflns_Laue_measured_fraction_full 0.979
_diffrn_reflns_Laue_measured_fraction_max 0.979
_diffrn_reflns_limit_h_max 5
_diffrn_reflns_limit_h_min -8
_diffrn_reflns_limit_k_max 10
_diffrn_reflns_limit_k_min -10
_diffrn_reflns_limit_l_max 11
_diffrn_reflns_limit_l_min -11
_diffrn_reflns_number 2977
_diffrn_reflns_point_group_measured_fraction_full 0.979
_diffrn_reflns_point_group_measured_fraction_max 0.979
_diffrn_reflns_theta_full 25.009
_diffrn_reflns_theta_max 25.009
_diffrn_reflns_theta_min 2.258
_exptl_absorpt_coefficient_mu 0.310
_exptl_absorpt_correction_T_max 0.966
_exptl_absorpt_correction_T_min 0.851
_exptl_absorpt_correction_type multi-scan
_exptl_absorpt_process_details
;
 SMART APEX2, Bruker AXS Inc., Version 1.22
;
_exptl_crystal_colour colourless
_exptl_crystal_density_diffrn 1.545
_exptl_crystal_description block
_exptl_crystal_F_000 282
_exptl_crystal_size_max 0.520
_exptl_crystal_size_mid 0.480
_exptl_crystal_size_min 0.110
_refine_diff_density_max 0.217
_refine_diff_density_min -0.286
_refine_diff_density_rms 0.066
_refine_ls_extinction_coef .
_refine_ls_extinction_method none
_refine_ls_goodness_of_fit_ref 1.027
_refine_ls_hydrogen_treatment constr
_refine_ls_matrix_type full
_refine_ls_number_parameters 167
_refine_ls_number_reflns 2006
_refine_ls_number_restraints 0
_refine_ls_restrained_S_all 1.027
_refine_ls_R_factor_all 0.0480
_refine_ls_R_factor_gt 0.0366
_refine_ls_shift/su_max 0.000
_refine_ls_shift/su_mean 0.000
_refine_ls_structure_factor_coef Fsqd
_refine_ls_weighting_details 'w=1/[\s^2^(Fo^2^)+(0.0604P)^2^+0.1195P] where P=(Fo^2^+2Fc^2^)/3'
_refine_ls_weighting_scheme calc
_refine_ls_wR_factor_gt 0.0951
_refine_ls_wR_factor_ref 0.1052
_reflns_Friedel_coverage 0.000
_reflns_Friedel_fraction_full .
_reflns_Friedel_fraction_max .
_reflns_number_gt 1598
_reflns_number_total 2006
_reflns_threshold_expression 'I > 2\s(I)'
_cod_data_source_file suppl_ncrs-2017-0338_suppl.cif
_cod_data_source_block b
_cod_database_code 8106177
_shelx_space_group_comment
;
The symmetry employed for this shelxl refinement is uniquely defined
by the following loop, which should always be used as a source of
symmetry information in preference to the above space-group names.
They are only intended as comments.
;
_shelx_estimated_absorpt_t_min 0.856
_shelx_estimated_absorpt_t_max 0.967

loop_
_space_group_symop_operation_xyz
'x, y, z'
'-x, -y, -z'

loop_
_atom_site_label
_atom_site_type_symbol
_atom_site_fract_x
_atom_site_fract_y
_atom_site_fract_z
_atom_site_U_iso_or_equiv
_atom_site_adp_type
_atom_site_occupancy
_atom_site_site_symmetry_order
_atom_site_calc_flag
_atom_site_refinement_flags_posn
_atom_site_refinement_flags_adp
_atom_site_refinement_flags_occupancy
_atom_site_disorder_assembly
_atom_site_disorder_group
K1 K 0.0000 0.0000 1.0000 0.0457(2) Uani 1 2 d S . P . .
N1 N 0.2659(2) 0.50644(17) 0.44865(16) 0.0279(4) Uani 1 1 d . . . . .
N2 N 0.2144(3) 0.21064(18) 0.60315(18) 0.0383(4) Uani 1 1 d . . . . .
H2 H 0.2534 0.2431 0.5120 0.046 Uiso 1 1 calc R U . . .
N3 N 0.3508(3) 0.57664(19) 0.16023(17) 0.0382(4) Uani 1 1 d . . . . .
H3 H 0.3462 0.4845 0.2226 0.046 Uiso 1 1 calc R U . . .
O1 O 0.1590(2) 0.26057(16) 0.81500(15) 0.0471(4) Uani 1 1 d . . . . .
O2 O 0.1690(3) 0.05813(16) 0.67222(17) 0.0521(4) Uani 1 1 d . . . . .
H2A H 0.2643 0.0126 0.7186 0.078 Uiso 1 1 d R U . . .
O3 O 0.3412(2) 0.83185(15) 0.12336(15) 0.0422(4) Uani 1 1 d . . . . .
O4 O 0.3809(3) 0.6006(2) 0.01137(16) 0.0504(5) Uani 1 1 d . . . . .
H4 H 0.5000 0.5000 0.0000 0.112(18) Uani 1 2 d R . P . .
O5 O -0.0111(2) 0.2782(2) 1.07787(16) 0.0573(5) Uani 1 1 d . . . . .
H5A H -0.1223 0.3229 1.0552 0.086 Uiso 1 1 d R U . . .
H5B H 0.0600 0.3384 1.0124 0.086 Uiso 1 1 d R U . . .
O6 O 0.4822(2) 0.92820(16) 0.83050(15) 0.0474(4) Uani 1 1 d . . . . .
H6A H 0.4434 0.8701 0.9150 0.071 Uiso 1 1 d R U . . .
H6B H 0.5376 1.0003 0.8446 0.071 Uiso 1 1 d R U . . .
O7 O 0.2657(2) 0.25409(18) 0.28948(16) 0.0524(4) Uani 1 1 d . . . . .
H7A H 0.1676 0.2581 0.2387 0.079 Uiso 1 1 d R U . . .
H7B H 0.3536 0.1989 0.2637 0.079 Uiso 1 1 d R U . . .
C1 C 0.1965(3) 0.3040(2) 0.6806(2) 0.0319(4) Uani 1 1 d . . . . .
C2 C 0.2274(3) 0.4698(2) 0.59373(19) 0.0278(4) Uani 1 1 d . . . . .
C3 C 0.2111(3) 0.5763(2) 0.6655(2) 0.0401(5) Uani 1 1 d . . . . .
H3A H 0.1868 0.5457 0.7673 0.048 Uiso 1 1 calc R U . . .
C4 C 0.2316(4) 0.7281(2) 0.5831(2) 0.0471(6) Uani 1 1 d . . . . .
H4A H 0.2200 0.8025 0.6281 0.056 Uiso 1 1 calc R U . . .
C5 C 0.2699(3) 0.7691(2) 0.4324(2) 0.0399(5) Uani 1 1 d . . . . .
H5 H 0.2833 0.8715 0.3743 0.048 Uiso 1 1 calc R U . . .
C6 C 0.2877(3) 0.6550(2) 0.3699(2) 0.0293(4) Uani 1 1 d . . . . .
C7 C 0.3293(3) 0.6940(2) 0.2069(2) 0.0319(4) Uani 1 1 d . . . . .

loop_
_atom_site_aniso_label
_atom_site_aniso_U_11
_atom_site_aniso_U_22
_atom_site_aniso_U_33
_atom_site_aniso_U_23
_atom_site_aniso_U_13
_atom_site_aniso_U_12
K1 0.0497(4) 0.0334(4) 0.0438(4) -0.0018(3) 0.0058(3) 0.0000(3)
N1 0.0290(8) 0.0280(8) 0.0261(8) -0.0089(6) 0.0014(6) -0.0009(6)
N2 0.0536(11) 0.0256(8) 0.0342(9) -0.0080(7) 0.0065(8) -0.0087(7)
N3 0.0491(11) 0.0388(9) 0.0218(8) -0.0065(7) 0.0066(7) 0.0039(8)
O1 0.0678(11) 0.0410(8) 0.0279(8) -0.0064(6) 0.0129(7) -0.0101(7)
O2 0.0682(11) 0.0273(8) 0.0580(10) -0.0093(7) -0.0022(8) -0.0110(7)
O3 0.0511(9) 0.0352(8) 0.0322(7) -0.0017(6) 0.0048(6) -0.0047(7)
O4 0.0649(12) 0.0576(10) 0.0234(7) -0.0119(7) 0.0055(7) 0.0136(8)
H4 0.10(4) 0.14(5) 0.07(3) 0.02(3) 0.00(3) -0.04(3)
O5 0.0606(11) 0.0747(12) 0.0386(8) -0.0239(8) -0.0013(8) 0.0039(9)
O6 0.0640(11) 0.0364(8) 0.0348(8) -0.0037(6) 0.0105(7) -0.0085(7)
O7 0.0610(11) 0.0585(10) 0.0473(9) -0.0317(8) -0.0028(8) 0.0036(8)
C1 0.0309(10) 0.0322(10) 0.0304(10) -0.0081(8) 0.0034(8) -0.0027(8)
C2 0.0262(10) 0.0303(10) 0.0261(9) -0.0088(7) 0.0027(7) -0.0023(8)
C3 0.0557(14) 0.0388(11) 0.0288(10) -0.0161(9) 0.0068(9) -0.0055(10)
C4 0.0701(16) 0.0349(11) 0.0438(12) -0.0232(9) 0.0110(11) -0.0106(11)
C5 0.0511(13) 0.0283(10) 0.0393(11) -0.0104(8) 0.0076(10) -0.0065(9)
C6 0.0268(10) 0.0297(10) 0.0291(10) -0.0074(8) 0.0027(8) -0.0019(8)
C7 0.0300(10) 0.0328(10) 0.0294(10) -0.0069(8) 0.0033(8) -0.0005(8)

loop_
_atom_type_symbol
_atom_type_description
_atom_type_scat_dispersion_real
_atom_type_scat_dispersion_imag
_atom_type_scat_source
C C 0.0033 0.0016 'International Tables Vol C Tables 4.2.6.8 and 6.1.1.4'
H H 0.0000 0.0000 'International Tables Vol C Tables 4.2.6.8 and 6.1.1.4'
N N 0.0061 0.0033 'International Tables Vol C Tables 4.2.6.8 and 6.1.1.4'
O O 0.0106 0.0060 'International Tables Vol C Tables 4.2.6.8 and 6.1.1.4'
K K 0.2009 0.2494 'International Tables Vol C Tables 4.2.6.8 and 6.1.1.4'

loop_
_geom_angle_atom_site_label_1
_geom_angle_atom_site_label_2
_geom_angle_atom_site_label_3
_geom_angle
_geom_angle_site_symmetry_1
_geom_angle_site_symmetry_3
O1 K1 O1 180.00(6) . 2_557
O1 K1 O3 81.54(5) . 2_566
O1 K1 O3 98.46(5) 2_557 2_566
O1 K1 O3 98.46(5) . 1_546
O1 K1 O3 81.54(5) 2_557 1_546
O3 K1 O3 180.0 2_566 1_546
O1 K1 O5 121.03(4) . 2_557
O1 K1 O5 58.97(5) 2_557 2_557
O3 K1 O5 104.85(5) 2_566 2_557
O3 K1 O5 75.15(5) 1_546 2_557
O1 K1 O5 58.97(4) . .
O1 K1 O5 121.03(4) 2_557 .
O3 K1 O5 75.15(5) 2_566 .
O3 K1 O5 104.85(5) 1_546 .
O5 K1 O5 180.00(7) 2_557 .
O1 K1 O2 126.96(4) . 2_557
O1 K1 O2 53.04(4) 2_557 2_557
O3 K1 O2 91.30(4) 2_566 2_557
O3 K1 O2 88.70(4) 1_546 2_557
O5 K1 O2 111.66(4) 2_557 2_557
O5 K1 O2 68.34(4) . 2_557
O1 K1 O2 53.04(4) . .
O1 K1 O2 126.96(4) 2_557 .
O3 K1 O2 88.70(4) 2_566 .
O3 K1 O2 91.30(4) 1_546 .
O5 K1 O2 68.34(4) 2_557 .
O5 K1 O2 111.66(4) . .
O2 K1 O2 180.00(7) 2_557 .
C2 N1 C6 117.47(16) . .
C1 N2 O2 118.59(16) . .
C1 N2 H2 120.7 . .
O2 N2 H2 120.7 . .
C7 N3 O4 120.07(16) . .
C7 N3 H3 120.0 . .
O4 N3 H3 120.0 . .
C1 O1 K1 131.24(13) . .
N2 O2 K1 111.39(11) . .
N2 O2 H2A 106.3 . .
K1 O2 H2A 81.3 . .
C7 O3 K1 117.89(12) . 1_564
N3 O4 H4 107.7 . .
K1 O5 H5A 106.2 . .
K1 O5 H5B 104.8 . .
H5A O5 H5B 101.6 . .
H6A O6 H6B 106.9 . .
H7A O7 H7B 107.0 . .
O1 C1 N2 123.43(18) . .
O1 C1 C2 121.43(17) . .
N2 C1 C2 115.14(16) . .
N1 C2 C3 123.43(17) . .
N1 C2 C1 117.29(16) . .
C3 C2 C1 119.26(16) . .
C4 C3 C2 118.39(18) . .
C4 C3 H3A 120.8 . .
C2 C3 H3A 120.8 . .
C3 C4 C5 119.26(19) . .
C3 C4 H4A 120.4 . .
C5 C4 H4A 120.4 . .
C6 C5 C4 118.63(18) . .
C6 C5 H5 120.7 . .
C4 C5 H5 120.7 . .
N1 C6 C5 122.81(17) . .
N1 C6 C7 116.64(16) . .
C5 C6 C7 120.55(17) . .
O3 C7 N3 123.76(17) . .
O3 C7 C6 120.71(17) . .
N3 C7 C6 115.54(16) . .

loop_
_geom_bond_atom_site_label_1
_geom_bond_atom_site_label_2
_geom_bond_distance
_geom_bond_site_symmetry_2
K1 O1 2.7367(14) .
K1 O1 2.7368(14) 2_557
K1 O3 2.8117(15) 2_566
K1 O3 2.8117(15) 1_546
K1 O5 2.9196(18) 2_557
K1 O5 2.9196(18) .
K1 O2 3.1882(17) 2_557
K1 O2 3.1883(17) .
N1 C2 1.335(2) .
N1 C6 1.340(2) .
N2 C1 1.319(3) .
N2 O2 1.394(2) .
N2 H2 0.8600 .
N3 C7 1.309(3) .
N3 O4 1.378(2) .
N3 H3 0.8600 .
O1 C1 1.234(2) .
O2 H2A 0.8203 .
O3 C7 1.261(2) .
O3 K1 2.8117(15) 1_564
O4 H4 1.2298 .
O5 H5A 0.8502 .
O5 H5B 0.8501 .
O6 H6A 0.8499 .
O6 H6B 0.8501 .
O7 H7A 0.8499 .
O7 H7B 0.8499 .
C1 C2 1.502(3) .
C2 C3 1.382(3) .
C3 C4 1.372(3) .
C3 H3A 0.9300 .
C4 C5 1.382(3) .
C4 H4A 0.9300 .
C5 C6 1.382(3) .
C5 H5 0.9300 .
C6 C7 1.501(3) .
